data_1531142
loop_
_publ_author_name
'Chen Zhenxia'
'Zhao, D.-Y.'
'Weng, L.-H.'
'Zhou, Y.-M.'
'Zhang, H.-Y.'

_publ_section_title
;
 Synthesis and structure of a new three-dimensional microporous indium
 arsenate
;
_journal_name_full 'Hua Hsueh Hsueh Pao'
_journal_page_first 305
_journal_page_last 309
_journal_volume 60
_journal_year 2002
_chemical_formula_sum 'As H4 In O6'
_chemical_name_systematic 'In (As O4) (H2 O)2'
_space_group_IT_number 61
_symmetry_space_group_name_Hall '-P 2ac 2ab'
_symmetry_space_group_name_H-M 'P b c a'
_cell_angle_alpha 90
_cell_angle_beta 90
_cell_angle_gamma 90
_cell_formula_units_Z 8
_cell_length_a 9.09
_cell_length_b 10.344
_cell_length_c 10.468
_cell_volume 984.274
_citation_journal_id_ASTM HHHPA4
_cod_data_source_file ChenZhenxia_HHHPA4_2002_287.cif
_cod_data_source_block H4As1In1O6
_cod_original_cell_volume 984.2742
_cod_original_formula_sum 'H4 As1 In1 O6'
_cod_database_code 1531142

loop_
_symmetry_equiv_pos_as_xyz
x,y,z
-x+1/2,-y,z+1/2
x+1/2,-y+1/2,-z
-x,y+1/2,-z+1/2
-x,-y,-z
x-1/2,y,-z-1/2
-x-1/2,y-1/2,z
x,-y-1/2,z-1/2

loop_
_atom_site_label
_atom_site_type_symbol
_atom_site_fract_x
_atom_site_fract_y
_atom_site_fract_z
_atom_site_occupancy
_atom_site_U_iso_or_equiv
O6 O-2 0.5853 0.2146 0.5647 1 0.0
As1 As+5 0.96531 0.367 0.3428 1 0.0
O3 O-2 0.791 0.3443 0.3923 1 0.0
O1 O-2 0.7298 0.1098 0.195 1 0.0
O2 O-2 0.8386 0.0712 0.454 1 0.0
H3 H+1 0.824 0.091 0.181 1 0.0
H1 H+1 0.738 0.201 0.136 1 0.0
H2 H+1 0.873 0.086 0.507 1 0.0
O4 O-2 0.4977 0.0273 0.3556 1 0.0
In1 In+3 0.6501 0.1819 0.3752 1 0.0
H4 H+1 0.812 -0.013 0.458 1 0.0
O5 O-2 0.4868 0.3132 0.3076 1 0.0
